data_7102034
loop_
_publ_author_name
'Mart\'in, Avelino'
'Mart\'inez-Espada, Noelia'
'Mena, Miguel'
'Y\'elamos, Carlos'

_publ_section_title
;
 Encapsulation of a trinuclear silver(I) cluster by two imido-nitrido
 metalloligands [{Ti(eta5-C5Me5)(micro-NH)}3(micro3-N)].
;
_journal_issue 28
_journal_name_full 'Chemical communications (Cambridge, England)'
_journal_page_first 2983
_journal_page_last 2985
_journal_paper_doi 10.1039/b704180b
_journal_year 2007
_chemical_compound_source 'synthesis as described'
_chemical_formula_moiety 'C61 H96 Ag1 F3 N8 O3 S1 Ti6'
_chemical_formula_sum 'C61 H96 Ag F3 N8 O3 S Ti6'
_chemical_formula_weight 1473.79
_chemical_name_systematic
;
?
;
_space_group_IT_number 2
_symmetry_cell_setting triclinic
_symmetry_Int_Tables_number 2
_symmetry_space_group_name_Hall '-P 1'
_symmetry_space_group_name_H-M 'P -1'
_atom_sites_solution_hydrogens geom
_atom_sites_solution_primary direct
_atom_sites_solution_secondary difmap
_audit_conform_dict_location ftp://ftp.iucr.org/pub/cif_core.dic
_audit_conform_dict_name cif_core.dic
_audit_conform_dict_version 2.3
_audit_creation_date 2007-02-06T15:07:11-00:00
_audit_creation_method 'WinGX routine CIF_UPDATE'
_cell_angle_alpha 109.264(9)
_cell_angle_beta 111.742(12)
_cell_angle_gamma 95.191(9)
_cell_formula_units_Z 1
_cell_length_a 11.6024(18)
_cell_length_b 11.6193(11)
_cell_length_c 14.7433(18)
_cell_measurement_reflns_used 130
_cell_measurement_temperature 200(2)
_cell_measurement_theta_max 20
_cell_measurement_theta_min 3
_cell_measurement_wavelength 0.71073
_cell_volume 1690.8(4)
_computing_cell_refinement 'Dirax/lsq (Duisenberg & Schreurs, 1989-2000)'
_computing_data_collection 'Collect (Nonius BV, 1997-2000)'
_computing_data_reduction 'EvalCCD (Duisenberg & Schreurs 1990-2000)'
_computing_molecular_graphics 'Ortep-3 for Windows (Farrugia, 1997)'
_computing_publication_material 'WinGX publication routines (Farrugia, 1999)'
_computing_structure_refinement 'SHELXL-97 (Sheldrick, 1997)'
_computing_structure_solution 'SHELXS-86 (Sheldrick, 1986)'
_diffrn_ambient_temperature 200(2)
_diffrn_detector 'CCD plate'
_diffrn_detector_area_resol_mean 9
_diffrn_measured_fraction_theta_full 0.981
_diffrn_measured_fraction_theta_max 0.981
_diffrn_measurement_device '95mm CCD camera on \k-goniostat'
_diffrn_measurement_device_type KappaCCD
_diffrn_measurement_method 'CCD rotation images, thick slices'
_diffrn_orient_matrix_type X=UH
_diffrn_orient_matrix_UB_11 0.01
_diffrn_orient_matrix_UB_12 0
_diffrn_orient_matrix_UB_13 0
_diffrn_orient_matrix_UB_21 0
_diffrn_orient_matrix_UB_22 0.01
_diffrn_orient_matrix_UB_23 0
_diffrn_orient_matrix_UB_31 0
_diffrn_orient_matrix_UB_32 0
_diffrn_orient_matrix_UB_33 0.01
_diffrn_radiation_monochromator graphite
_diffrn_radiation_probe x-ray
_diffrn_radiation_type MoK\a
_diffrn_radiation_wavelength 0.71073
_diffrn_reflns_av_R_equivalents 0.0568
_diffrn_reflns_av_unetI/netI 0.0892
_diffrn_reflns_limit_h_max 14
_diffrn_reflns_limit_h_min -15
_diffrn_reflns_limit_k_max 15
_diffrn_reflns_limit_k_min -14
_diffrn_reflns_limit_l_max 19
_diffrn_reflns_limit_l_min -19
_diffrn_reflns_number 41498
_diffrn_reflns_reduction_process
;
Scaled and merged with SORTAV
R.H. Blessing, (1987) Cryst. Rev. 1, 3-58
R.H. Blessing, (1989) J. Appl. Cryst. 22, 396-397
;
_diffrn_reflns_theta_full 27.5
_diffrn_reflns_theta_max 27.5
_diffrn_reflns_theta_min 3.02
_diffrn_source 'Enraf Nonius FR590'
_exptl_absorpt_coefficient_mu 1.042
_exptl_absorpt_correction_T_max 0.75
_exptl_absorpt_correction_T_min 0.666
_exptl_absorpt_correction_type multi-scan
_exptl_absorpt_process_details
;
R.H. Blessing, Acta Cryst. (1995), A51, 33-38
;
_exptl_crystal_colour yellow
_exptl_crystal_density_diffrn 1.447
_exptl_crystal_density_method 'not measured'
_exptl_crystal_description prism
_exptl_crystal_F_000 764
_exptl_crystal_size_max 0.42
_exptl_crystal_size_mid 0.33
_exptl_crystal_size_min 0.25
_refine_diff_density_max 1.156
_refine_diff_density_min -1.93
_refine_diff_density_rms 0.199
_refine_ls_extinction_method none
_refine_ls_goodness_of_fit_ref 1.066
_refine_ls_hydrogen_treatment constr
_refine_ls_matrix_type full
_refine_ls_number_parameters 340
_refine_ls_number_reflns 7597
_refine_ls_number_restraints 0
_refine_ls_restrained_S_all 1.066
_refine_ls_R_factor_all 0.1055
_refine_ls_R_factor_gt 0.0691
_refine_ls_shift/su_max 0
_refine_ls_shift/su_mean 0
_refine_ls_structure_factor_coef Fsqd
_refine_ls_weighting_details 'calc w=1/[\s^2^(Fo^2^)+(0.1658P)^2^+0.0000P] where P=(Fo^2^+2Fc^2^)/3'
_refine_ls_weighting_scheme calc
_refine_ls_wR_factor_gt 0.2039
_refine_ls_wR_factor_ref 0.2514
_reflns_number_gt 5044
_reflns_number_total 7597
_reflns_threshold_expression >2sigma(I)
_cod_data_source_file b704180b.txt
_cod_data_source_block 2
_cod_original_formula_sum 'C61 H96 Ag1 F3 N8 O3 S1 Ti6'
_cod_database_code 7102034

loop_
_symmetry_equiv_pos_as_xyz
'x, y, z'
'-x, -y, -z'

loop_
_atom_site_label
_atom_site_type_symbol
_atom_site_fract_x
_atom_site_fract_y
_atom_site_fract_z
_atom_site_U_iso_or_equiv
_atom_site_adp_type
_atom_site_occupancy
_atom_site_symmetry_multiplicity
_atom_site_calc_flag
_atom_site_refinement_flags
C11 C 0.2562(6) 0.3857(5) 0.4576(4) 0.0363(14) Uani 1 1 d .
C12 C 0.2009(5) 0.4396(5) 0.3845(5) 0.0344(13) Uani 1 1 d .
C13 C 0.2656(6) 0.4274(5) 0.3195(5) 0.0352(13) Uani 1 1 d .
C14 C 0.3615(5) 0.3648(5) 0.3506(5) 0.0368(14) Uani 1 1 d .
C15 C 0.3573(6) 0.3398(5) 0.4365(5) 0.0388(15) Uani 1 1 d .
C16 C 0.2165(9) 0.3836(8) 0.5452(6) 0.072(3) Uani 1 1 d .
H16A H 0.2685 0.3417 0.5847 0.109 Uiso 1 1 calc R
H16B H 0.1282 0.3397 0.5139 0.109 Uiso 1 1 calc R
H16C H 0.2278 0.4683 0.592 0.109 Uiso 1 1 calc R
C17 C 0.0956(7) 0.5115(7) 0.3801(7) 0.065(2) Uani 1 1 d .
H17A H 0.0765 0.5385 0.3223 0.097 Uiso 1 1 calc R
H17B H 0.1244 0.5835 0.4456 0.097 Uiso 1 1 calc R
H17C H 0.0201 0.4574 0.3695 0.097 Uiso 1 1 calc R
C18 C 0.2355(8) 0.4756(7) 0.2313(7) 0.066(2) Uani 1 1 d .
H18A H 0.164 0.513 0.2258 0.099 Uiso 1 1 calc R
H18B H 0.2148 0.407 0.1653 0.099 Uiso 1 1 calc R
H18C H 0.3085 0.5374 0.2471 0.099 Uiso 1 1 calc R
C19 C 0.4597(7) 0.3399(8) 0.3062(8) 0.077(3) Uani 1 1 d .
H19A H 0.5158 0.2974 0.3421 0.115 Uiso 1 1 calc R
H19B H 0.5087 0.4182 0.3168 0.115 Uiso 1 1 calc R
H19C H 0.4169 0.2882 0.2317 0.115 Uiso 1 1 calc R
C20 C 0.4507(8) 0.2841(8) 0.5015(8) 0.082(3) Uani 1 1 d .
H20A H 0.5098 0.261 0.4714 0.123 Uiso 1 1 calc R
H20B H 0.4049 0.2109 0.5014 0.123 Uiso 1 1 calc R
H20C H 0.4967 0.345 0.5731 0.123 Uiso 1 1 calc R
C21 C -0.2679(5) 0.1929(5) 0.1554(4) 0.0240(10) Uani 1 1 d .
C22 C -0.2524(5) 0.1484(5) 0.2370(4) 0.0259(11) Uani 1 1 d .
C23 C -0.2875(4) 0.0146(5) 0.1917(4) 0.0248(11) Uani 1 1 d .
C24 C -0.3229(5) -0.0257(5) 0.0797(4) 0.0245(11) Uani 1 1 d .
C25 C -0.3115(4) 0.0858(5) 0.0591(4) 0.0231(10) Uani 1 1 d .
C26 C -0.2525(6) 0.3281(5) 0.1671(5) 0.0368(13) Uani 1 1 d .
H26A H -0.2224 0.382 0.2407 0.055 Uiso 1 1 calc R
H26B H -0.3334 0.3403 0.1269 0.055 Uiso 1 1 calc R
H26C H -0.1918 0.3479 0.1413 0.055 Uiso 1 1 calc R
C27 C -0.2112(6) 0.2298(6) 0.3536(5) 0.0377(14) Uani 1 1 d .
H27A H -0.2084 0.1771 0.3922 0.057 Uiso 1 1 calc R
H27B H -0.2713 0.2799 0.3602 0.057 Uiso 1 1 calc R
H27C H -0.1279 0.2839 0.3818 0.057 Uiso 1 1 calc R
C28 C -0.2929(6) -0.0690(6) 0.2499(5) 0.0410(15) Uani 1 1 d .
H28A H -0.2643 -0.0184 0.324 0.062 Uiso 1 1 calc R
H28B H -0.2385 -0.1253 0.2413 0.062 Uiso 1 1 calc R
H28C H -0.3792 -0.1166 0.2215 0.062 Uiso 1 1 calc R
C29 C -0.3715(5) -0.1568(6) -0.0011(5) 0.0375(14) Uani 1 1 d .
H29A H -0.3869 -0.1563 -0.0696 0.056 Uiso 1 1 calc R
H29B H -0.4499 -0.1948 -0.003 0.056 Uiso 1 1 calc R
H29C H -0.3092 -0.2041 0.017 0.056 Uiso 1 1 calc R
C30 C -0.3482(5) 0.0863(6) -0.0505(4) 0.0352(13) Uani 1 1 d .
H30A H -0.3738 0.0014 -0.1018 0.053 Uiso 1 1 calc R
H30B H -0.2763 0.1319 -0.0521 0.053 Uiso 1 1 calc R
H30C H -0.418 0.1259 -0.0671 0.053 Uiso 1 1 calc R
C31 C 0.2072(5) -0.1264(5) 0.3538(4) 0.0253(11) Uani 1 1 d .
C32 C 0.2461(5) -0.1715(5) 0.2702(4) 0.0243(11) Uani 1 1 d .
C33 C 0.1362(5) -0.2536(5) 0.1776(4) 0.0238(11) Uani 1 1 d .
C34 C 0.0293(5) -0.2597(5) 0.2049(4) 0.0251(11) Uani 1 1 d .
C35 C 0.0738(5) -0.1814(5) 0.3145(4) 0.0263(11) Uani 1 1 d .
C36 C 0.2967(6) -0.0412(6) 0.4682(5) 0.0408(15) Uani 1 1 d .
H36A H 0.2487 -0.0244 0.51 0.061 Uiso 1 1 calc R
H36B H 0.3365 0.0363 0.4704 0.061 Uiso 1 1 calc R
H36C H 0.3612 -0.082 0.4963 0.061 Uiso 1 1 calc R
C37 C 0.3820(5) -0.1455(6) 0.2802(5) 0.0323(12) Uani 1 1 d .
H37A H 0.4379 -0.0869 0.3509 0.048 Uiso 1 1 calc R
H37B H 0.3847 -0.1107 0.2302 0.048 Uiso 1 1 calc R
H37C H 0.4092 -0.2226 0.266 0.048 Uiso 1 1 calc R
C38 C 0.1307(6) -0.3271(6) 0.0696(5) 0.0362(13) Uani 1 1 d .
H38A H 0.0446 -0.3745 0.0217 0.054 Uiso 1 1 calc R
H38B H 0.1862 -0.3834 0.0756 0.054 Uiso 1 1 calc R
H38C H 0.1579 -0.27 0.0429 0.054 Uiso 1 1 calc R
C39 C -0.1039(5) -0.3433(5) 0.1314(5) 0.0382(14) Uani 1 1 d .
H39A H -0.1083 -0.386 0.0618 0.057 Uiso 1 1 calc R
H39B H -0.1653 -0.2929 0.1274 0.057 Uiso 1 1 calc R
H39C H -0.1225 -0.404 0.1583 0.057 Uiso 1 1 calc R
C40 C -0.0039(6) -0.1660(7) 0.3793(6) 0.0462(17) Uani 1 1 d .
H40A H 0.0486 -0.1077 0.4509 0.069 Uiso 1 1 calc R
H40B H -0.0333 -0.2459 0.3794 0.069 Uiso 1 1 calc R
H40C H -0.0762 -0.1348 0.3485 0.069 Uiso 1 1 calc R
Ag1 Ag 0 0 0 0.0500(3) Uani 1 2 d S
N1 N 0.0438(4) 0.0968(4) 0.2992(3) 0.0228(9) Uani 1 1 d .
N12 N 0.0078(4) 0.2180(4) 0.1723(3) 0.0255(9) Uani 1 1 d .
H12 H -0.0054 0.2617 0.134 0.031 Uiso 1 1 calc R
N13 N 0.2262(4) 0.0771(4) 0.2352(3) 0.0250(9) Uani 1 1 d .
H13 H 0.2904 0.071 0.2194 0.03 Uiso 1 1 calc R
N23 N -0.0605(4) -0.0739(4) 0.0993(3) 0.0218(9) Uani 1 1 d .
H23 H -0.1205 -0.1479 0.0677 0.026 Uiso 1 1 calc R
Ti1 Ti 0.15934(8) 0.21957(8) 0.29023(7) 0.0202(2) Uani 1 1 d .
Ti2 Ti -0.10129(8) 0.08295(8) 0.17304(7) 0.0184(2) Uani 1 1 d .
Ti3 Ti 0.09603(8) -0.04501(8) 0.22912(7) 0.0181(2) Uani 1 1 d .

loop_
_atom_site_aniso_label
_atom_site_aniso_U_11
_atom_site_aniso_U_22
_atom_site_aniso_U_33
_atom_site_aniso_U_23
_atom_site_aniso_U_13
_atom_site_aniso_U_12
C11 0.039(3) 0.027(3) 0.023(3) -0.003(2) 0.009(3) -0.015(2)
C12 0.028(3) 0.019(3) 0.035(3) -0.001(2) 0.003(2) -0.004(2)
C13 0.039(3) 0.020(3) 0.033(3) 0.010(2) 0.004(3) -0.008(2)
C14 0.026(3) 0.030(3) 0.035(3) -0.001(3) 0.010(3) -0.018(2)
C15 0.030(3) 0.021(3) 0.033(3) 0.006(2) -0.014(2) -0.009(2)
C16 0.099(7) 0.066(5) 0.031(4) 0.000(4) 0.030(4) -0.021(5)
C17 0.039(4) 0.048(4) 0.066(5) -0.007(4) 0.005(4) 0.015(3)
C18 0.074(5) 0.049(4) 0.058(5) 0.035(4) 0.005(4) -0.017(4)
C19 0.040(4) 0.062(5) 0.098(7) -0.008(5) 0.040(5) -0.017(4)
C20 0.063(5) 0.046(4) 0.077(6) 0.030(4) -0.034(4) -0.008(4)
C21 0.018(2) 0.026(3) 0.027(3) 0.012(2) 0.007(2) 0.004(2)
C22 0.016(2) 0.035(3) 0.025(3) 0.013(2) 0.006(2) 0.004(2)
C23 0.014(2) 0.037(3) 0.028(3) 0.019(2) 0.010(2) 0.004(2)
C24 0.015(2) 0.028(3) 0.030(3) 0.013(2) 0.008(2) 0.002(2)
C25 0.015(2) 0.032(3) 0.021(2) 0.012(2) 0.005(2) 0.004(2)
C26 0.028(3) 0.031(3) 0.042(3) 0.013(3) 0.006(3) 0.006(2)
C27 0.038(3) 0.049(4) 0.026(3) 0.011(3) 0.015(3) 0.018(3)
C28 0.036(3) 0.055(4) 0.047(4) 0.036(3) 0.019(3) 0.011(3)
C29 0.021(3) 0.035(3) 0.039(3) 0.007(3) 0.004(2) 0.001(2)
C30 0.026(3) 0.054(4) 0.024(3) 0.019(3) 0.007(2) 0.007(3)
C31 0.028(3) 0.027(3) 0.023(3) 0.016(2) 0.008(2) 0.010(2)
C32 0.025(3) 0.025(3) 0.025(3) 0.016(2) 0.008(2) 0.006(2)
C33 0.027(3) 0.016(2) 0.026(3) 0.010(2) 0.008(2) 0.003(2)
C34 0.021(2) 0.018(2) 0.036(3) 0.015(2) 0.009(2) -0.001(2)
C35 0.032(3) 0.026(3) 0.034(3) 0.021(2) 0.020(2) 0.010(2)
C36 0.046(4) 0.050(4) 0.023(3) 0.019(3) 0.009(3) 0.007(3)
C37 0.023(3) 0.045(3) 0.034(3) 0.023(3) 0.010(2) 0.011(2)
C38 0.043(3) 0.029(3) 0.032(3) 0.007(2) 0.016(3) 0.004(3)
C39 0.031(3) 0.027(3) 0.052(4) 0.015(3) 0.016(3) -0.004(2)
C40 0.046(4) 0.073(5) 0.052(4) 0.047(4) 0.032(3) 0.025(3)
Ag1 0.0554(5) 0.0808(6) 0.0605(5) 0.0559(5) 0.0442(4) 0.0358(4)
N1 0.022(2) 0.030(2) 0.016(2) 0.0115(18) 0.0068(17) -0.0027(18)
N12 0.028(2) 0.025(2) 0.021(2) 0.0125(18) 0.0069(18) -0.0018(18)
N13 0.021(2) 0.027(2) 0.026(2) 0.0122(19) 0.0088(18) -0.0033(17)
N23 0.019(2) 0.030(2) 0.015(2) 0.0115(18) 0.0054(17) -0.0037(17)
Ti1 0.0179(4) 0.0182(4) 0.0195(5) 0.0073(4) 0.0044(4) -0.0013(3)
Ti2 0.0158(4) 0.0195(5) 0.0180(4) 0.0088(4) 0.0048(3) 0.0007(3)
Ti3 0.0173(4) 0.0182(4) 0.0181(4) 0.0095(4) 0.0055(4) 0.0008(3)

loop_
_atom_type_symbol
_atom_type_description
_atom_type_scat_dispersion_real
_atom_type_scat_dispersion_imag
_atom_type_scat_source
C C 0.0033 0.0016 'International Tables Vol C Tables 4.2.6.8 and 6.1.1.4'
H H 0 0 'International Tables Vol C Tables 4.2.6.8 and 6.1.1.4'
Ag Ag -0.8971 1.1015 'International Tables Vol C Tables 4.2.6.8 and 6.1.1.4'
F F 0.0171 0.0103 'International Tables Vol C Tables 4.2.6.8 and 6.1.1.4'
N N 0.0061 0.0033 'International Tables Vol C Tables 4.2.6.8 and 6.1.1.4'
O O 0.0106 0.006 'International Tables Vol C Tables 4.2.6.8 and 6.1.1.4'
S S 0.1246 0.1234 'International Tables Vol C Tables 4.2.6.8 and 6.1.1.4'
Ti Ti 0.2776 0.4457 'International Tables Vol C Tables 4.2.6.8 and 6.1.1.4'

loop_
_exptl_crystal_face_index_h
_exptl_crystal_face_index_k
_exptl_crystal_face_index_l
_exptl_crystal_face_perp_dist
5 -1 4 0.126
-9 1 -7 0.16
0 1 0 0.072
1 -17 2 0.113
11 -1 -14 0.158
-6 1 7 0.146

loop_
_geom_angle_atom_site_label_1
_geom_angle_atom_site_label_2
_geom_angle_atom_site_label_3
_geom_angle
_geom_angle_site_symmetry_1
_geom_angle_site_symmetry_3
C12 C11 C15 106.8(5) . .
C12 C11 C16 125.2(7) . .
C15 C11 C16 127.9(7) . .
C12 C11 Ti1 73.9(3) . .
C15 C11 Ti1 73.7(3) . .
C16 C11 Ti1 119.9(4) . .
C13 C12 C11 108.7(5) . .
C13 C12 C17 123.9(6) . .
C11 C12 C17 127.2(6) . .
C13 C12 Ti1 75.3(3) . .
C11 C12 Ti1 71.4(3) . .
C17 C12 Ti1 123.5(4) . .
C12 C13 C14 108.4(5) . .
C12 C13 C18 124.8(6) . .
C14 C13 C18 126.7(7) . .
C12 C13 Ti1 70.8(3) . .
C14 C13 Ti1 73.0(3) . .
C18 C13 Ti1 122.4(4) . .
C13 C14 C15 107.6(5) . .
C13 C14 C19 125.9(7) . .
C15 C14 C19 126.2(7) . .
C13 C14 Ti1 73.5(3) . .
C15 C14 Ti1 71.0(3) . .
C19 C14 Ti1 125.4(4) . .
C14 C15 C11 108.4(5) . .
C14 C15 C20 125.9(7) . .
C11 C15 C20 125.5(7) . .
C14 C15 Ti1 75.0(3) . .
C11 C15 Ti1 71.2(3) . .
C20 C15 Ti1 123.6(4) . .
C25 C21 C22 107.0(4) . .
C25 C21 C26 126.3(5) . .
C22 C21 C26 126.5(5) . .
C25 C21 Ti2 73.3(3) . .
C22 C21 Ti2 71.0(3) . .
C26 C21 Ti2 125.0(3) . .
C21 C22 C23 109.2(5) . .
C21 C22 C27 125.8(5) . .
C23 C22 C27 125.0(5) . .
C21 C22 Ti2 74.2(3) . .
C23 C22 Ti2 73.4(3) . .
C27 C22 Ti2 121.0(4) . .
C22 C23 C24 107.7(4) . .
C22 C23 C28 126.0(5) . .
C24 C23 C28 126.2(5) . .
C22 C23 Ti2 71.5(3) . .
C24 C23 Ti2 73.2(3) . .
C28 C23 Ti2 123.1(3) . .
C25 C24 C23 106.6(5) . .
C25 C24 C29 126.0(5) . .
C23 C24 C29 127.2(5) . .
C25 C24 Ti2 73.0(3) . .
C23 C24 Ti2 71.7(3) . .
C29 C24 Ti2 123.8(4) . .
C21 C25 C24 109.5(4) . .
C21 C25 C30 126.2(5) . .
C24 C25 C30 124.1(5) . .
C21 C25 Ti2 72.4(3) . .
C24 C25 Ti2 72.3(3) . .
C30 C25 Ti2 124.3(3) . .
C32 C31 C35 109.0(5) . .
C32 C31 C36 124.7(5) . .
C35 C31 C36 126.1(5) . .
C32 C31 Ti3 74.9(3) . .
C35 C31 Ti3 73.2(3) . .
C36 C31 Ti3 121.8(4) . .
C31 C32 C33 107.4(4) . .
C31 C32 C37 126.2(5) . .
C33 C32 C37 126.2(5) . .
C31 C32 Ti3 70.4(3) . .
C33 C32 Ti3 73.7(3) . .
C37 C32 Ti3 125.2(3) . .
C32 C33 C34 108.2(5) . .
C32 C33 C38 126.9(5) . .
C34 C33 C38 124.8(5) . .
C32 C33 Ti3 72.1(3) . .
C34 C33 Ti3 71.8(3) . .
C38 C33 Ti3 123.7(4) . .
C35 C34 C33 107.9(4) . .
C35 C34 C39 126.5(5) . .
C33 C34 C39 125.4(5) . .
C35 C34 Ti3 71.4(3) . .
C33 C34 Ti3 73.6(3) . .
C39 C34 Ti3 124.5(4) . .
C34 C35 C31 107.4(4) . .
C34 C35 C40 126.2(5) . .
C31 C35 C40 126.3(5) . .
C34 C35 Ti3 74.0(3) . .
C31 C35 Ti3 71.6(3) . .
C40 C35 Ti3 122.9(4) . .
N23 Ag1 N23 180.0(3) 2 .
N23 Ag1 Ti2 39.68(11) 2 2
N23 Ag1 Ti2 140.32(11) . 2
N23 Ag1 Ti2 140.32(11) 2 .
N23 Ag1 Ti2 39.68(11) . .
Ti2 Ag1 Ti2 180.00(2) 2 .
N23 Ag1 Ti3 34.28(10) 2 2
N23 Ag1 Ti3 145.72(10) . 2
Ti2 Ag1 Ti3 52.11(2) 2 2
Ti2 Ag1 Ti3 127.89(2) . 2
N23 Ag1 Ti3 145.72(10) 2 .
N23 Ag1 Ti3 34.28(10) . .
Ti2 Ag1 Ti3 127.89(2) 2 .
Ti2 Ag1 Ti3 52.11(2) . .
Ti3 Ag1 Ti3 180.00(4) 2 .
Ti3 N1 Ti2 95.66(18) . .
Ti3 N1 Ti1 94.95(18) . .
Ti2 N1 Ti1 94.48(17) . .
Ti2 N12 Ti1 94.21(18) . .
Ti3 N13 Ti1 94.02(19) . .
Ti2 N23 Ti3 91.73(17) . .
Ti2 N23 Ag1 95.31(17) . .
Ti3 N23 Ag1 107.17(17) . .
N1 Ti1 N13 84.54(18) . .
N1 Ti1 N12 85.01(17) . .
N13 Ti1 N12 107.82(19) . .
N1 Ti1 C11 106.70(19) . .
N13 Ti1 C11 127.7(2) . .
N12 Ti1 C11 123.7(2) . .
N1 Ti1 C12 123.3(2) . .
N13 Ti1 C12 147.35(19) . .
N12 Ti1 C12 92.64(19) . .
C11 Ti1 C12 34.6(2) . .
N1 Ti1 C15 121.5(2) . .
N13 Ti1 C15 95.1(2) . .
N12 Ti1 C15 146.89(19) . .
C11 Ti1 C15 35.1(2) . .
C12 Ti1 C15 57.2(2) . .
N1 Ti1 C14 154.7(2) . .
N13 Ti1 C14 90.90(19) . .
N12 Ti1 C14 119.9(2) . .
C11 Ti1 C14 57.5(2) . .
C12 Ti1 C14 56.6(2) . .
C15 Ti1 C14 34.0(2) . .
N1 Ti1 C13 156.8(2) . .
N13 Ti1 C13 118.2(2) . .
N12 Ti1 C13 91.36(19) . .
C11 Ti1 C13 57.0(2) . .
C12 Ti1 C13 33.9(2) . .
C15 Ti1 C13 56.3(2) . .
C14 Ti1 C13 33.6(2) . .
N1 Ti1 Ti3 42.22(13) . .
N13 Ti1 Ti3 42.70(12) . .
N12 Ti1 Ti3 94.17(13) . .
C11 Ti1 Ti3 131.58(16) . .
C12 Ti1 Ti3 163.04(16) . .
C15 Ti1 Ti3 118.67(14) . .
C14 Ti1 Ti3 130.94(16) . .
C13 Ti1 Ti3 160.86(16) . .
N1 Ti1 Ti2 42.74(12) . .
N13 Ti1 Ti2 94.54(12) . .
N12 Ti1 Ti2 42.56(12) . .
C11 Ti1 Ti2 128.62(16) . .
C12 Ti1 Ti2 117.30(14) . .
C15 Ti1 Ti2 160.35(18) . .
C14 Ti1 Ti2 162.45(17) . .
C13 Ti1 Ti2 131.57(15) . .
Ti3 Ti1 Ti2 60.30(3) . .
N12 Ti2 N1 85.73(17) . .
N12 Ti2 N23 105.70(18) . .
N1 Ti2 N23 85.86(17) . .
N12 Ti2 C22 113.47(19) . .
N1 Ti2 C22 103.45(18) . .
N23 Ti2 C22 140.18(18) . .
N12 Ti2 C23 147.49(19) . .
N1 Ti2 C23 106.51(17) . .
N23 Ti2 C23 105.15(18) . .
C22 Ti2 C23 35.03(18) . .
N12 Ti2 C21 90.73(18) . .
N1 Ti2 C21 129.87(18) . .
N23 Ti2 C21 142.25(17) . .
C22 Ti2 C21 34.77(17) . .
C23 Ti2 C21 58.09(17) . .
N12 Ti2 C24 136.74(18) . .
N1 Ti2 C24 136.77(17) . .
N23 Ti2 C24 88.38(17) . .
C22 Ti2 C24 58.21(18) . .
C23 Ti2 C24 35.06(18) . .
C21 Ti2 C24 58.10(18) . .
N12 Ti2 C25 102.78(18) . .
N1 Ti2 C25 160.63(18) . .
N23 Ti2 C25 108.00(17) . .
C22 Ti2 C25 57.23(17) . .
C23 Ti2 C25 57.50(17) . .
C21 Ti2 C25 34.34(18) . .
C24 Ti2 C25 34.67(17) . .
N12 Ti2 Ti1 43.24(13) . .
N1 Ti2 Ti1 42.79(12) . .
N23 Ti2 Ti1 93.91(12) . .
C22 Ti2 Ti1 119.37(13) . .
C23 Ti2 Ti1 143.07(13) . .
C21 Ti2 Ti1 119.97(13) . .
C24 Ti2 Ti1 177.57(14) . .
C25 Ti2 Ti1 144.59(13) . .
N12 Ti2 Ti3 94.27(14) . .
N1 Ti2 Ti3 41.89(13) . .
N23 Ti2 Ti3 44.16(12) . .
C22 Ti2 Ti3 135.17(13) . .
C23 Ti2 Ti3 115.13(13) . .
C21 Ti2 Ti3 169.70(13) . .
C24 Ti2 Ti3 121.80(13) . .
C25 Ti2 Ti3 151.14(13) . .
Ti1 Ti2 Ti3 59.78(3) . .
N12 Ti2 Ag1 65.71(13) . .
N1 Ti2 Ag1 102.37(12) . .
N23 Ti2 Ag1 45.01(11) . .
C22 Ti2 Ag1 154.02(13) . .
C23 Ti2 Ag1 136.22(14) . .
C21 Ti2 Ag1 121.37(13) . .
C24 Ti2 Ag1 103.35(13) . .
C25 Ti2 Ag1 97.00(12) . .
Ti1 Ti2 Ag1 78.89(3) . .
Ti3 Ti2 Ag1 68.92(3) . .
N1 Ti3 N13 85.72(18) . .
N1 Ti3 N23 86.35(18) . .
N13 Ti3 N23 106.22(17) . .
N1 Ti3 C31 108.61(18) . .
N13 Ti3 C31 104.90(18) . .
N23 Ti3 C31 146.31(18) . .
N1 Ti3 C35 102.24(17) . .
N13 Ti3 C35 139.97(19) . .
N23 Ti3 C35 113.35(18) . .
C31 Ti3 C35 35.23(18) . .
N1 Ti3 C34 126.87(17) . .
N13 Ti3 C34 145.45(18) . .
N23 Ti3 C34 88.94(17) . .
C31 Ti3 C34 57.76(18) . .
C35 Ti3 C34 34.65(19) . .
N1 Ti3 C32 140.11(18) . .
N13 Ti3 C32 90.74(18) . .
N23 Ti3 C32 132.33(18) . .
C31 Ti3 C32 34.71(17) . .
C35 Ti3 C32 58.09(17) . .
C34 Ti3 C32 57.55(17) . .
N1 Ti3 C33 159.70(17) . .
N13 Ti3 C33 111.14(19) . .
N23 Ti3 C33 99.01(18) . .
C31 Ti3 C33 57.29(18) . .
C35 Ti3 C33 57.62(18) . .
C34 Ti3 C33 34.61(17) . .
C32 Ti3 C33 34.20(17) . .
N1 Ti3 Ti1 42.83(12) . .
N13 Ti3 Ti1 43.28(14) . .
N23 Ti3 Ti1 93.99(13) . .
C31 Ti3 Ti1 117.71(13) . .
C35 Ti3 Ti1 135.46(14) . .
C34 Ti3 Ti1 168.84(14) . .
C32 Ti3 Ti1 125.70(13) . .
C33 Ti3 Ti1 154.10(13) . .
N1 Ti3 Ti2 42.45(12) . .
N13 Ti3 Ti2 94.68(13) . .
N23 Ti3 Ti2 44.10(13) . .
C31 Ti3 Ti2 144.13(13) . .
C35 Ti3 Ti2 117.77(13) . .
C34 Ti3 Ti2 116.76(12) . .
C32 Ti3 Ti2 174.30(13) . .
C33 Ti3 Ti2 140.94(13) . .
Ti1 Ti3 Ti2 59.93(3) . .
N1 Ti3 Ag1 93.84(12) . .
N13 Ti3 Ag1 69.15(13) . .
N23 Ti3 Ag1 38.55(11) . .
C31 Ti3 Ag1 156.52(13) . .
C35 Ti3 Ag1 146.96(14) . .
C34 Ti3 Ag1 113.80(14) . .
C32 Ti3 Ag1 121.83(13) . .
C33 Ti3 Ag1 102.57(13) . .
Ti1 Ti3 Ag1 74.39(3) . .
Ti2 Ti3 Ag1 58.97(2) . .

loop_
_geom_bond_atom_site_label_1
_geom_bond_atom_site_label_2
_geom_bond_distance
_geom_bond_site_symmetry_2
C11 C12 1.404(9) .
C11 C15 1.424(9) .
C11 C16 1.530(9) .
C11 Ti1 2.343(5) .
C12 C13 1.402(9) .
C12 C17 1.535(9) .
C12 Ti1 2.374(5) .
C13 C14 1.403(9) .
C13 C18 1.518(9) .
C13 Ti1 2.433(5) .
C14 C15 1.406(9) .
C14 C19 1.515(9) .
C14 Ti1 2.427(5) .
C15 C20 1.509(9) .
C15 Ti1 2.375(5) .
C21 C25 1.417(7) .
C21 C22 1.419(7) .
C21 C26 1.508(7) .
C21 Ti2 2.394(5) .
C22 C23 1.423(8) .
C22 C27 1.522(8) .
C22 Ti2 2.352(5) .
C23 C24 1.438(7) .
C23 C28 1.504(7) .
C23 Ti2 2.377(5) .
C24 C25 1.431(7) .
C24 C29 1.486(8) .
C24 Ti2 2.397(5) .
C25 C30 1.513(7) .
C25 Ti2 2.406(5) .
C31 C32 1.424(7) .
C31 C35 1.432(7) .
C31 C36 1.522(8) .
C31 Ti3 2.355(5) .
C32 C33 1.425(7) .
C32 C37 1.520(7) .
C32 Ti3 2.414(5) .
C33 C34 1.441(7) .
C33 C38 1.513(8) .
C33 Ti3 2.434(5) .
C34 C35 1.425(8) .
C34 C39 1.516(7) .
C34 Ti3 2.410(5) .
C35 C40 1.521(7) .
C35 Ti3 2.376(5) .
Ag1 N23 2.203(4) 2
Ag1 N23 2.203(4) .
Ag1 Ti2 3.1019(9) 2
Ag1 Ti2 3.1019(9) .
Ag1 Ti3 3.3777(9) 2
Ag1 Ti3 3.3777(9) .
N1 Ti3 1.917(4) .
N1 Ti2 1.937(4) .
N1 Ti1 1.939(4) .
N12 Ti2 1.930(4) .
N12 Ti1 1.955(4) .
N13 Ti3 1.932(4) .
N13 Ti1 1.953(5) .
N23 Ti2 1.989(4) .
N23 Ti3 1.991(4) .
Ti1 Ti3 2.8418(12) .
Ti1 Ti2 2.8461(13) .
Ti2 Ti3 2.8566(12) .
